data_7202651
loop_
_publ_author_name
'Wang, Duo-Zhi'
'Liu, Chun-Sen'
'Li, Jian-Rong'
'Li, Lei'
'Zeng, Yong-Fei'
'Bu, Xian-He'

_publ_section_title
;
 New d10 metal?organic coordination polymers with
 9,10-bis(triazol-1-ylmethyl)anthracene (L): Syntheses, crystal
 structures, and luminescent properties
;
_journal_issue 4
_journal_name_full CrystEngComm
_journal_page_first 289
_journal_paper_doi 10.1039/b618015a
_journal_volume 9
_journal_year 2007
_chemical_formula_sum 'C20 H16 Cu I N6'
_chemical_formula_weight 530.84
_chemical_name_systematic
;
?
;
_space_group_IT_number 15
_symmetry_cell_setting monoclinic
_symmetry_space_group_name_Hall '-C 2yc'
_symmetry_space_group_name_H-M 'C 1 2/c 1'
_atom_sites_solution_hydrogens geom
_atom_sites_solution_primary direct
_atom_sites_solution_secondary difmap
_audit_creation_method SHELXL-97
_cell_angle_alpha 90.00
_cell_angle_beta 90.00
_cell_angle_gamma 90.00
_cell_formula_units_Z 4
_cell_length_a 22.877(10)
_cell_length_b 8.045(3)
_cell_length_c 10.222(4)
_cell_measurement_reflns_used 1520
_cell_measurement_temperature 293(2)
_cell_measurement_theta_max 23.1755
_cell_measurement_theta_min 3.3428
_cell_volume 1881.3(13)
_computing_structure_refinement 'SHELXL-97 (Sheldrick, 1997)'
_computing_structure_solution 'SHELXS-97 (Sheldrick, 1990)'
_diffrn_ambient_temperature 293(2)
_diffrn_measured_fraction_theta_full 0.993
_diffrn_measured_fraction_theta_max 0.993
_diffrn_measurement_device_type 'Bruker P4'
_diffrn_measurement_method '\w scans'
_diffrn_radiation_monochromator graphite
_diffrn_radiation_source 'fine-focus sealed tube'
_diffrn_radiation_type MoK\a
_diffrn_radiation_wavelength 0.71073
_diffrn_reflns_av_R_equivalents 0.0448
_diffrn_reflns_av_sigmaI/netI 0.0502
_diffrn_reflns_limit_h_max 14
_diffrn_reflns_limit_h_min -27
_diffrn_reflns_limit_k_max 9
_diffrn_reflns_limit_k_min -9
_diffrn_reflns_limit_l_max 12
_diffrn_reflns_limit_l_min -12
_diffrn_reflns_number 4561
_diffrn_reflns_theta_full 24.99
_diffrn_reflns_theta_max 24.99
_diffrn_reflns_theta_min 1.78
_diffrn_standards_decay_% 0
_diffrn_standards_interval_count 150
_diffrn_standards_interval_time 0
_diffrn_standards_number 0
_exptl_absorpt_coefficient_mu 2.821
_exptl_absorpt_correction_type none
_exptl_crystal_colour yellow
_exptl_crystal_density_diffrn 1.874
_exptl_crystal_density_method 'not measured'
_exptl_crystal_description block
_exptl_crystal_F_000 1040
_exptl_crystal_size_max 0.21
_exptl_crystal_size_mid 0.18
_exptl_crystal_size_min 0.15
_refine_diff_density_max 2.436
_refine_diff_density_min -1.188
_refine_diff_density_rms 0.223
_refine_ls_extinction_method none
_refine_ls_goodness_of_fit_ref 1.049
_refine_ls_hydrogen_treatment constr
_refine_ls_matrix_type full
_refine_ls_number_parameters 128
_refine_ls_number_reflns 1652
_refine_ls_number_restraints 5
_refine_ls_restrained_S_all 1.053
_refine_ls_R_factor_all 0.0984
_refine_ls_R_factor_gt 0.0794
_refine_ls_shift/su_max 0.000
_refine_ls_shift/su_mean 0.000
_refine_ls_structure_factor_coef Fsqd
_refine_ls_weighting_details 'calc w=1/[\s^2^(Fo^2^)+(0.1101P)^2^+68.2606P] where P=(Fo^2^+2Fc^2^)/3'
_refine_ls_weighting_scheme calc
_refine_ls_wR_factor_gt 0.2102
_refine_ls_wR_factor_ref 0.2246
_reflns_number_gt 1295
_reflns_number_total 1652
_reflns_threshold_expression >2sigma(I)
_cod_data_source_file b618015a.txt
_cod_data_source_block 1
_cod_depositor_comments
;
The following automatic conversions were performed:
'_symmetry_cell_setting' value 'Monoclinic' changed to 'monoclinic'
according to '/home/saulius/struct/CIF-dictionaries/cif_core.dic'
dictionary named 'cif_core.dic' version 2.4.1 from 2010-06-29.

Automatic conversion script
Id: cif_fix_enum 1527 2010-12-29 10:47:43Z saulius 
;
_cod_original_sg_symbol_H-M 'C2/c '
_cod_database_code 7202651

loop_
_symmetry_equiv_pos_as_xyz
'x, y, z'
'-x, y, -z+1/2'
'x+1/2, y+1/2, z'
'-x+1/2, y+1/2, -z+1/2'
'-x, -y, -z'
'x, -y, z-1/2'
'-x+1/2, -y+1/2, -z'
'x+1/2, -y+1/2, z-1/2'

loop_
_atom_site_label
_atom_site_type_symbol
_atom_site_fract_x
_atom_site_fract_y
_atom_site_fract_z
_atom_site_U_iso_or_equiv
_atom_site_adp_type
_atom_site_occupancy
_atom_site_symmetry_multiplicity
_atom_site_calc_flag
_atom_site_refinement_flags
_atom_site_disorder_assembly
_atom_site_disorder_group
I1 I 0.0000 -0.01692(14) 0.7500 0.0486(5) Uani 1 2 d S . .
Cu1 Cu 0.0000 0.2968(2) 0.7500 0.0361(6) Uani 1 2 d S . .
N1 N 0.0479(6) 0.4060(13) 0.6210(11) 0.062(3) Uani 1 1 d D . .
N2 N 0.0954(5) 0.5959(15) 0.5146(11) 0.067(4) Uani 1 1 d D . .
N3 N 0.1009(6) 0.4558(16) 0.4410(14) 0.071(4) Uani 1 1 d D . .
C1 C 0.0630(7) 0.5677(15) 0.6197(13) 0.068(4) Uani 1 1 d D . .
H1A H 0.0525 0.6463 0.6821 0.081 Uiso 1 1 calc R . .
C2 C 0.0721(8) 0.345(2) 0.5107(12) 0.075(5) Uani 1 1 d D . .
H2A H 0.0687 0.2341 0.4859 0.090 Uiso 1 1 calc R . .
C3 C 0.1228(7) 0.754(2) 0.4709(17) 0.065(4) Uani 1 1 d . . .
H3A H 0.1068 0.8455 0.5213 0.077 Uiso 1 1 calc R . .
H3B H 0.1134 0.7731 0.3796 0.077 Uiso 1 1 calc R . .
C4 C 0.1884(7) 0.751(2) 0.4873(15) 0.062(4) Uani 1 1 d . . .
C6 C 0.1995(6) 0.6697(16) 0.2518(13) 0.047(3) Uani 1 1 d . . .
H6A H 0.1590 0.6660 0.2444 0.056 Uiso 1 1 calc R . .
C7 C 0.2328(8) 0.647(3) 0.1436(16) 0.086(7) Uani 1 1 d . . .
H7A H 0.2157 0.6304 0.0621 0.103 Uiso 1 1 calc R . .
C8 C 0.2937(10) 0.648(3) 0.158(2) 0.104(8) Uani 1 1 d . . .
H8A H 0.3170 0.6336 0.0840 0.125 Uiso 1 1 calc R . .
C9 C 0.3187(7) 0.6689(19) 0.272(2) 0.071(5) Uani 1 1 d . . .
H9A H 0.3592 0.6616 0.2776 0.085 Uiso 1 1 calc R . .
C5 C 0.2245(7) 0.699(2) 0.3726(15) 0.067(5) Uani 1 1 d . . .
C10 C 0.2131(6) 0.798(2) 0.6112(16) 0.060(4) Uani 1 1 d . . .

loop_
_atom_site_aniso_label
_atom_site_aniso_U_11
_atom_site_aniso_U_22
_atom_site_aniso_U_33
_atom_site_aniso_U_23
_atom_site_aniso_U_13
_atom_site_aniso_U_12
I1 0.0511(8) 0.0256(6) 0.0690(9) 0.000 -0.0010(6) 0.000
Cu1 0.0320(11) 0.0351(11) 0.0413(12) 0.000 0.0016(8) 0.000
N1 0.072(8) 0.051(7) 0.062(8) -0.001(6) 0.000(6) -0.005(6)
N2 0.062(8) 0.086(10) 0.053(7) -0.040(7) 0.018(6) -0.041(7)
N3 0.064(8) 0.078(10) 0.072(9) -0.036(8) 0.013(7) 0.005(7)
C1 0.085(12) 0.053(9) 0.064(10) 0.007(8) 0.000(9) -0.011(8)
C2 0.097(14) 0.079(12) 0.048(9) -0.022(9) -0.007(9) 0.041(11)
C3 0.064(9) 0.058(9) 0.072(10) 0.019(8) -0.014(8) -0.004(8)
C4 0.058(9) 0.065(10) 0.062(9) 0.014(8) -0.012(7) -0.008(8)
C6 0.042(7) 0.045(7) 0.054(8) 0.007(6) -0.009(6) -0.022(6)
C7 0.067(10) 0.142(19) 0.048(9) -0.023(10) 0.000(8) -0.058(12)
C8 0.091(15) 0.112(17) 0.109(16) -0.062(14) 0.056(13) -0.026(13)
C9 0.046(9) 0.050(9) 0.117(15) -0.014(9) -0.017(9) 0.001(7)
C5 0.056(9) 0.096(13) 0.049(8) 0.029(8) -0.013(7) -0.033(8)
C10 0.039(7) 0.070(10) 0.071(10) 0.034(8) -0.013(7) -0.017(7)

loop_
_atom_type_symbol
_atom_type_description
_atom_type_scat_dispersion_real
_atom_type_scat_dispersion_imag
_atom_type_scat_source
C C 0.0033 0.0016 'International Tables Vol C Tables 4.2.6.8 and 6.1.1.4'
H H 0.0000 0.0000 'International Tables Vol C Tables 4.2.6.8 and 6.1.1.4'
Cu Cu 0.3201 1.2651 'International Tables Vol C Tables 4.2.6.8 and 6.1.1.4'
I I -0.4742 1.8119 'International Tables Vol C Tables 4.2.6.8 and 6.1.1.4'
N N 0.0061 0.0033 'International Tables Vol C Tables 4.2.6.8 and 6.1.1.4'

loop_
_geom_angle_atom_site_label_1
_geom_angle_atom_site_label_2
_geom_angle_atom_site_label_3
_geom_angle
_geom_angle_site_symmetry_1
_geom_angle_site_symmetry_3
_geom_angle_publ_flag
N1 Cu1 N1 125.8(6) . 2_556 ?
N1 Cu1 I1 117.1(3) . . ?
N1 Cu1 I1 117.1(3) 2_556 . ?
C1 N1 C2 103.8(12) . . ?
C1 N1 Cu1 126.4(8) . . ?
C2 N1 Cu1 129.7(10) . . ?
C1 N2 N3 111.0(12) . . ?
C1 N2 C3 128.7(12) . . ?
N3 N2 C3 120.3(12) . . ?
C2 N3 N2 102.5(12) . . ?
N2 C1 N1 108.5(12) . . ?
N2 C1 H1A 125.8 . . ?
N1 C1 H1A 125.8 . . ?
N3 C2 N1 114.2(13) . . ?
N3 C2 H2A 122.9 . . ?
N1 C2 H2A 122.9 . . ?
N2 C3 C4 111.8(13) . . ?
N2 C3 H3A 109.3 . . ?
C4 C3 H3A 109.3 . . ?
N2 C3 H3B 109.3 . . ?
C4 C3 H3B 109.3 . . ?
H3A C3 H3B 107.9 . . ?
C10 C4 C5 123.2(14) . . ?
C10 C4 C3 118.9(15) . . ?
C5 C4 C3 117.8(13) . . ?
C7 C6 C5 121.3(14) . . ?
C7 C6 H6A 119.3 . . ?
C5 C6 H6A 119.3 . . ?
C6 C7 C8 118.3(15) . . ?
C6 C7 H7A 120.8 . . ?
C8 C7 H7A 120.8 . . ?
C9 C8 C7 121.7(17) . . ?
C9 C8 H8A 119.2 . . ?
C7 C8 H8A 119.2 . . ?
C8 C9 C10 123.2(15) . 7_566 ?
C8 C9 H9A 118.4 . . ?
C10 C9 H9A 118.4 7_566 . ?
C6 C5 C10 121.2(15) . 7_566 ?
C6 C5 C4 121.3(14) . . ?
C10 C5 C4 116.9(14) 7_566 . ?
C9 C10 C5 114.2(14) 7_566 7_566 ?
C9 C10 C4 125.9(14) 7_566 . ?
C5 C10 C4 119.8(15) 7_566 . ?

loop_
_geom_bond_atom_site_label_1
_geom_bond_atom_site_label_2
_geom_bond_distance
_geom_bond_site_symmetry_2
_geom_bond_publ_flag
I1 Cu1 2.524(2) . ?
Cu1 N1 1.927(11) . ?
Cu1 N1 1.927(11) 2_556 ?
N1 C1 1.346(9) . ?
N1 C2 1.348(9) . ?
N2 C1 1.325(9) . ?
N2 N3 1.360(9) . ?
N2 C3 1.487(19) . ?
N3 C2 1.318(10) . ?
C1 H1A 0.9300 . ?
C2 H2A 0.9300 . ?
C3 C4 1.51(2) . ?
C3 H3A 0.9700 . ?
C3 H3B 0.9700 . ?
C4 C10 1.44(2) . ?
C4 C5 1.49(2) . ?
C6 C7 1.36(2) . ?
C6 C5 1.38(2) . ?
C6 H6A 0.9300 . ?
C7 C8 1.40(3) . ?
C7 H7A 0.9300 . ?
C8 C9 1.32(3) . ?
C8 H8A 0.9300 . ?
C9 C10 1.42(2) 7_566 ?
C9 H9A 0.9300 . ?
C5 C10 1.44(2) 7_566 ?
C10 C9 1.42(2) 7_566 ?
C10 C5 1.44(2) 7_566 ?

loop_
_geom_torsion_atom_site_label_1
_geom_torsion_atom_site_label_2
_geom_torsion_atom_site_label_3
_geom_torsion_atom_site_label_4
_geom_torsion
_geom_torsion_site_symmetry_1
_geom_torsion_site_symmetry_2
_geom_torsion_site_symmetry_3
_geom_torsion_site_symmetry_4
_geom_torsion_publ_flag
N1 Cu1 N1 C1 13.7(12) 2_556 . . . ?
I1 Cu1 N1 C1 -166.3(12) . . . . ?
N1 Cu1 N1 C2 -163.4(16) 2_556 . . . ?
I1 Cu1 N1 C2 16.6(16) . . . . ?
C1 N2 N3 C2 -2.1(19) . . . . ?
C3 N2 N3 C2 179.4(14) . . . . ?
N3 N2 C1 N1 2(2) . . . . ?
C3 N2 C1 N1 -179.4(14) . . . . ?
C2 N1 C1 N2 -1.3(18) . . . . ?
Cu1 N1 C1 N2 -179.0(11) . . . . ?
N2 N3 C2 N1 1(2) . . . . ?
C1 N1 C2 N3 0(2) . . . . ?
Cu1 N1 C2 N3 177.5(12) . . . . ?
C1 N2 C3 C4 109(2) . . . . ?
N3 N2 C3 C4 -73.2(19) . . . . ?
N2 C3 C4 C10 -86.2(18) . . . . ?
N2 C3 C4 C5 93.8(16) . . . . ?
C5 C6 C7 C8 2(3) . . . . ?
C6 C7 C8 C9 1(3) . . . . ?
C7 C8 C9 C10 -4(3) . . . 7_566 ?
C7 C6 C5 C10 -1(3) . . . 7_566 ?
C7 C6 C5 C4 170.1(17) . . . . ?
C10 C4 C5 C6 -173.7(15) . . . . ?
C3 C4 C5 C6 6(2) . . . . ?
C10 C4 C5 C10 -2(3) . . . 7_566 ?
C3 C4 C5 C10 177.9(14) . . . 7_566 ?
C5 C4 C10 C9 -172.7(16) . . . 7_566 ?
C3 C4 C10 C9 7(2) . . . 7_566 ?
C5 C4 C10 C5 2(3) . . . 7_566 ?
C3 C4 C10 C5 -177.8(15) . . . 7_566 ?
